data_7229969
loop_
_publ_author_name
'Dankhoff, Katja'
'Weber, Birgit'

_publ_section_title
;
 Novel Cu(ii) complexes with NNO-Schiff base-like ligands -- structures
 and magnetic properties
;
_journal_issue 6
_journal_name_full CrystEngComm
_journal_page_first 818
_journal_paper_doi 10.1039/C7CE02007D
_journal_volume 20
_journal_year 2018
_chemical_formula_moiety 'C14 H17 Cl Cu N2 O4'
_chemical_formula_sum 'C14 H17 Cl Cu N2 O4'
_chemical_formula_weight 376.28
_chemical_name_common '[CuL30cCl]'
_space_group_crystal_system monoclinic
_space_group_IT_number 14
_space_group_name_Hall '-P 2yn'
_space_group_name_H-M_alt 'P 1 21/n 1'
_symmetry_space_group_name_Hall '-P 2yn'
_symmetry_space_group_name_H-M 'P 1 21/n 1'
_atom_sites_solution_hydrogens geom
_atom_sites_solution_primary direct
_atom_sites_solution_secondary difmap
_audit_creation_date 2017-07-27
_audit_creation_method SHELXL-2014/7
_audit_update_record
;
2018-01-11 deposited with the CCDC.
2018-01-15 downloaded from the CCDC.
;
_cell_angle_alpha 90
_cell_angle_beta 94.232(3)
_cell_angle_gamma 90
_cell_formula_units_Z 8
_cell_length_a 10.9871(5)
_cell_length_b 20.1512(12)
_cell_length_c 13.9510(6)
_cell_measurement_reflns_used 10686
_cell_measurement_temperature 133(2)
_cell_measurement_theta_max 28.59
_cell_measurement_theta_min 1.78
_cell_volume 3080.4(3)
_computing_cell_refinement X-AREA-STOE
_computing_data_collection X-AREA-STOE
_computing_data_reduction X-AREA-STOE
_computing_molecular_graphics ORTEP-III
_computing_publication_material PLATON
_computing_structure_refinement 'SHELXL-2014 (Sheldrick, 2014)'
_computing_structure_solution SIR97
_diffrn_ambient_temperature 133(2)
_diffrn_detector_area_resol_mean 9
_diffrn_measured_fraction_theta_full 0.981
_diffrn_measured_fraction_theta_max 0.927
_diffrn_measurement_device_type STOE-STADIVARI
_diffrn_measurement_method omega-scan
_diffrn_radiation_type MoK\a
_diffrn_radiation_wavelength 0.71073
_diffrn_reflns_av_R_equivalents 0.2943
_diffrn_reflns_av_unetI/netI 0.1956
_diffrn_reflns_Laue_measured_fraction_full 0.981
_diffrn_reflns_Laue_measured_fraction_max 0.927
_diffrn_reflns_limit_h_max 9
_diffrn_reflns_limit_h_min -14
_diffrn_reflns_limit_k_max 26
_diffrn_reflns_limit_k_min -25
_diffrn_reflns_limit_l_max 18
_diffrn_reflns_limit_l_min -14
_diffrn_reflns_number 18260
_diffrn_reflns_point_group_measured_fraction_full 0.981
_diffrn_reflns_point_group_measured_fraction_max 0.927
_diffrn_reflns_theta_full 25.242
_diffrn_reflns_theta_max 28.497
_diffrn_reflns_theta_min 1.779
_diffrn_source 'fine-focus sealed tube'
_exptl_absorpt_coefficient_mu 1.610
_exptl_absorpt_correction_type none
_exptl_crystal_colour green
_exptl_crystal_density_diffrn 1.623
_exptl_crystal_density_method 'not measured'
_exptl_crystal_description block
_exptl_crystal_F_000 1544
_exptl_crystal_size_max 0.179
_exptl_crystal_size_mid 0.112
_exptl_crystal_size_min 0.094
_refine_diff_density_max 1.511
_refine_diff_density_min -1.948
_refine_diff_density_rms 0.257
_refine_ls_extinction_method none
_refine_ls_goodness_of_fit_ref 0.956
_refine_ls_hydrogen_treatment constr
_refine_ls_matrix_type full
_refine_ls_number_parameters 397
_refine_ls_number_reflns 7232
_refine_ls_number_restraints 0
_refine_ls_restrained_S_all 0.956
_refine_ls_R_factor_all 0.1126
_refine_ls_R_factor_gt 0.0711
_refine_ls_shift/su_max 0.000
_refine_ls_shift/su_mean 0.000
_refine_ls_structure_factor_coef Fsqd
_refine_ls_weighting_details 'w=1/[\s^2^(Fo^2^)+(0.1730P)^2^] where P=(Fo^2^+2Fc^2^)/3'
_refine_ls_weighting_scheme calc
_refine_ls_wR_factor_gt 0.1847
_refine_ls_wR_factor_ref 0.2785
_reflns_Friedel_coverage 0.000
_reflns_number_gt 4234
_reflns_number_total 7232
_reflns_threshold_expression 'I > 2\s(I)'
_cod_data_source_file c7ce02007d2.cif
_cod_data_source_block cl114
_cod_depositor_comments 'Adding full bibliography for 7229962--7229987.cif.'
_cod_database_code 7229969
_shelx_space_group_comment
;
The symmetry employed for this shelxl refinement is uniquely defined
by the following loop, which should always be used as a source of
symmetry information in preference to the above space-group names.
They are only intended as comments.
;

loop_
_space_group_symop_operation_xyz
'x, y, z'
'-x+1/2, y+1/2, -z+1/2'
'-x, -y, -z'
'x-1/2, -y-1/2, z-1/2'

loop_
_atom_site_label
_atom_site_type_symbol
_atom_site_fract_x
_atom_site_fract_y
_atom_site_fract_z
_atom_site_U_iso_or_equiv
_atom_site_adp_type
_atom_site_occupancy
_atom_site_site_symmetry_order
_atom_site_calc_flag
_atom_site_refinement_flags_posn
_atom_site_refinement_flags_adp
C11 C 0.2296(6) 0.2543(4) -0.1522(5) 0.0259(14) Uani 1 1 d . .
H11 H 0.1671 0.2823 -0.1314 0.031 Uiso 1 1 calc R U
C12 C 0.2792(6) 0.2690(4) -0.2376(5) 0.0261(15) Uani 1 1 d . .
H12 H 0.2527 0.3070 -0.2736 0.031 Uiso 1 1 calc R U
C13 C 0.3680(6) 0.2277(4) -0.2701(5) 0.0271(15) Uani 1 1 d . .
H13 H 0.4038 0.2371 -0.3286 0.032 Uiso 1 1 calc R U
C14 C 0.4038(5) 0.1728(4) -0.2162(5) 0.0217(13) Uani 1 1 d . .
H14 H 0.4632 0.1430 -0.2375 0.026 Uiso 1 1 calc R U
C15 C 0.3507(5) 0.1618(3) -0.1293(5) 0.0183(12) Uani 1 1 d . .
C16 C 0.3884(6) 0.1046(4) -0.0654(4) 0.0229(14) Uani 1 1 d . .
H16A H 0.3816 0.0629 -0.1028 0.028 Uiso 1 1 calc R U
H16B H 0.4746 0.1102 -0.0409 0.028 Uiso 1 1 calc R U
C17 C 0.3316(5) 0.0528(3) 0.0768(4) 0.0185(12) Uani 1 1 d . .
H17 H 0.3914 0.0211 0.0618 0.022 Uiso 1 1 calc R U
C18 C 0.2752(5) 0.0425(3) 0.1630(4) 0.0164(12) Uani 1 1 d . .
C19 C 0.1820(5) 0.0850(3) 0.1906(4) 0.0150(11) Uani 1 1 d . .
C20 C 0.0287(6) 0.1130(4) 0.2953(5) 0.0240(14) Uani 1 1 d . .
H20A H -0.0408 0.1114 0.2460 0.029 Uiso 1 1 calc R U
H20B H 0.0579 0.1594 0.3014 0.029 Uiso 1 1 calc R U
C21 C -0.0097(6) 0.0878(4) 0.3910(6) 0.0338(17) Uani 1 1 d . .
H21A H -0.0357 0.0414 0.3843 0.051 Uiso 1 1 calc R U
H21B H -0.0776 0.1148 0.4112 0.051 Uiso 1 1 calc R U
H21C H 0.0594 0.0910 0.4395 0.051 Uiso 1 1 calc R U
C22 C 0.3177(5) -0.0186(3) 0.2146(4) 0.0181(12) Uani 1 1 d . .
C23 C 0.3167(6) -0.0843(3) 0.3540(5) 0.0218(13) Uani 1 1 d . .
H23A H 0.4040 -0.0802 0.3762 0.026 Uiso 1 1 calc R U
H23B H 0.3063 -0.1240 0.3123 0.026 Uiso 1 1 calc R U
C24 C 0.2390(6) -0.0904(4) 0.4395(5) 0.0312(16) Uani 1 1 d . .
H24A H 0.2405 -0.0483 0.4748 0.047 Uiso 1 1 calc R U
H24B H 0.2716 -0.1258 0.4821 0.047 Uiso 1 1 calc R U
H24C H 0.1547 -0.1010 0.4166 0.047 Uiso 1 1 calc R U
C31 C 0.2756(5) 0.2555(3) 0.3093(5) 0.0230(14) Uani 1 1 d . .
H31 H 0.2854 0.2796 0.2518 0.028 Uiso 1 1 calc R U
C32 C 0.1987(6) 0.2808(4) 0.3728(5) 0.0238(14) Uani 1 1 d . .
H32 H 0.1558 0.3211 0.3598 0.029 Uiso 1 1 calc R U
C33 C 0.1856(6) 0.2456(4) 0.4568(5) 0.0254(14) Uani 1 1 d . .
H33 H 0.1313 0.2611 0.5017 0.030 Uiso 1 1 calc R U
C34 C 0.2510(5) 0.1884(4) 0.4753(5) 0.0224(13) Uani 1 1 d . .
H34 H 0.2443 0.1646 0.5334 0.027 Uiso 1 1 calc R U
C35 C 0.3275(5) 0.1660(3) 0.4065(5) 0.0184(12) Uani 1 1 d . .
C36 C 0.4029(5) 0.1043(3) 0.4223(4) 0.0194(12) Uani 1 1 d . .
H36A H 0.4529 0.1075 0.4841 0.023 Uiso 1 1 calc R U
H36B H 0.3487 0.0652 0.4251 0.023 Uiso 1 1 calc R U
C37 C 0.5611(5) 0.0474(3) 0.3509(4) 0.0177(12) Uani 1 1 d . .
H37 H 0.5585 0.0200 0.4061 0.021 Uiso 1 1 calc R U
C38 C 0.6498(5) 0.0312(4) 0.2847(4) 0.0194(13) Uani 1 1 d . .
C39 C 0.6555(5) 0.0677(3) 0.1983(4) 0.0161(11) Uani 1 1 d . .
C40 C 0.7576(6) 0.0929(4) 0.0568(5) 0.0248(14) Uani 1 1 d . .
H40A H 0.7602 0.1408 0.0726 0.030 Uiso 1 1 calc R U
H40B H 0.6879 0.0847 0.0092 0.030 Uiso 1 1 calc R U
C41 C 0.8757(6) 0.0713(4) 0.0175(5) 0.0314(17) Uani 1 1 d . .
H41A H 0.9439 0.0811 0.0647 0.047 Uiso 1 1 calc R U
H41B H 0.8871 0.0954 -0.0423 0.047 Uiso 1 1 calc R U
H41C H 0.8729 0.0235 0.0045 0.047 Uiso 1 1 calc R U
C42 C 0.7274(5) -0.0242(3) 0.3184(5) 0.0215(13) Uani 1 1 d . .
C43 C 0.8933(5) -0.0954(4) 0.2889(5) 0.0247(14) Uani 1 1 d . .
H43A H 0.8472 -0.1374 0.2933 0.030 Uiso 1 1 calc R U
H43B H 0.9344 -0.0855 0.3529 0.030 Uiso 1 1 calc R U
C44 C 0.9859(6) -0.1015(4) 0.2149(6) 0.0312(16) Uani 1 1 d . .
H44A H 0.9443 -0.1132 0.1526 0.047 Uiso 1 1 calc R U
H44B H 1.0452 -0.1361 0.2346 0.047 Uiso 1 1 calc R U
H44C H 1.0283 -0.0590 0.2093 0.047 Uiso 1 1 calc R U
Cl1 Cl 0.06735(15) 0.25699(9) 0.03496(13) 0.0293(4) Uani 1 1 d . .
Cl2 Cl 0.43444(13) 0.23471(8) 0.12224(11) 0.0225(4) Uani 1 1 d . .
Cu1 Cu 0.20451(6) 0.17635(4) 0.02884(5) 0.0169(2) Uani 1 1 d . .
Cu2 Cu 0.45860(6) 0.15941(4) 0.23927(5) 0.0158(2) Uani 1 1 d . .
N11 N 0.2653(4) 0.2022(3) -0.0969(4) 0.0195(11) Uani 1 1 d . .
N12 N 0.3109(4) 0.1007(3) 0.0158(4) 0.0172(10) Uani 1 1 d . .
N31 N 0.3382(4) 0.1986(3) 0.3235(4) 0.0155(10) Uani 1 1 d . .
N32 N 0.4832(4) 0.0965(3) 0.3425(4) 0.0182(11) Uani 1 1 d . .
O11 O 0.1479(4) 0.1369(2) 0.1468(3) 0.0202(9) Uani 1 1 d . .
O12 O 0.1263(4) 0.0697(2) 0.2690(3) 0.0209(10) Uani 1 1 d . .
O13 O 0.3875(4) -0.0580(2) 0.1817(3) 0.0236(10) Uani 1 1 d . .
O14 O 0.2760(4) -0.0259(2) 0.3022(3) 0.0196(9) Uani 1 1 d . .
O31 O 0.5844(4) 0.1142(2) 0.1706(3) 0.0191(9) Uani 1 1 d . .
O32 O 0.7458(4) 0.0533(3) 0.1434(3) 0.0249(11) Uani 1 1 d . .
O33 O 0.7165(5) -0.0544(3) 0.3932(4) 0.0318(12) Uani 1 1 d . .
O34 O 0.8122(4) -0.0421(3) 0.2585(3) 0.0247(11) Uani 1 1 d . .

loop_
_atom_site_aniso_label
_atom_site_aniso_U_11
_atom_site_aniso_U_22
_atom_site_aniso_U_33
_atom_site_aniso_U_23
_atom_site_aniso_U_13
_atom_site_aniso_U_12
C11 0.024(3) 0.033(4) 0.021(3) 0.004(3) 0.008(2) 0.008(3)
C12 0.029(3) 0.033(4) 0.017(3) 0.010(3) 0.010(3) 0.011(3)
C13 0.021(3) 0.035(4) 0.027(4) 0.010(3) 0.009(3) -0.001(3)
C14 0.016(3) 0.030(4) 0.021(3) 0.001(3) 0.011(2) 0.002(2)
C15 0.017(3) 0.023(3) 0.015(3) 0.004(3) 0.001(2) 0.002(2)
C16 0.030(3) 0.033(4) 0.007(3) 0.005(3) 0.011(2) 0.010(3)
C17 0.017(2) 0.024(3) 0.016(3) -0.001(3) 0.006(2) 0.003(2)
C18 0.017(2) 0.026(3) 0.007(2) -0.002(2) 0.003(2) 0.000(2)
C19 0.018(2) 0.015(3) 0.013(3) -0.003(2) 0.006(2) -0.002(2)
C20 0.020(3) 0.029(4) 0.025(3) -0.004(3) 0.015(2) 0.006(2)
C21 0.028(3) 0.045(5) 0.031(4) -0.001(4) 0.019(3) 0.003(3)
C22 0.015(2) 0.028(3) 0.012(3) -0.001(3) 0.007(2) -0.003(2)
C23 0.031(3) 0.022(3) 0.014(3) 0.006(3) 0.006(2) 0.002(2)
C24 0.032(3) 0.041(4) 0.022(3) 0.010(3) 0.009(3) 0.002(3)
C31 0.021(3) 0.022(3) 0.027(4) -0.002(3) 0.008(2) 0.003(2)
C32 0.023(3) 0.021(3) 0.028(4) -0.004(3) 0.009(3) 0.004(2)
C33 0.021(3) 0.030(4) 0.026(4) -0.004(3) 0.007(2) 0.004(2)
C34 0.016(3) 0.025(3) 0.027(3) 0.003(3) 0.008(2) -0.001(2)
C35 0.014(2) 0.017(3) 0.024(3) -0.006(3) 0.003(2) -0.004(2)
C36 0.022(3) 0.029(3) 0.008(3) 0.004(3) 0.006(2) 0.003(2)
C37 0.018(3) 0.025(3) 0.011(3) 0.005(2) 0.003(2) -0.002(2)
C38 0.016(2) 0.029(3) 0.014(3) 0.001(3) 0.004(2) 0.004(2)
C39 0.020(3) 0.019(3) 0.010(3) -0.004(2) 0.006(2) -0.003(2)
C40 0.023(3) 0.034(4) 0.018(3) 0.000(3) 0.011(2) 0.000(3)
C41 0.020(3) 0.049(5) 0.027(4) -0.004(4) 0.014(3) -0.002(3)
C42 0.021(3) 0.024(3) 0.021(3) -0.001(3) 0.011(2) -0.001(2)
C43 0.020(3) 0.027(4) 0.028(4) 0.010(3) 0.008(2) 0.008(2)
C44 0.019(3) 0.040(4) 0.035(4) 0.003(4) 0.010(3) 0.008(3)
Cl1 0.0310(8) 0.0303(9) 0.0291(9) 0.0099(7) 0.0191(7) 0.0166(6)
Cl2 0.0264(7) 0.0253(8) 0.0170(7) 0.0047(6) 0.0098(6) 0.0044(6)
Cu1 0.0165(4) 0.0206(4) 0.0146(4) 0.0021(3) 0.0079(3) 0.0041(3)
Cu2 0.0147(4) 0.0204(4) 0.0131(4) 0.0005(3) 0.0058(3) 0.0014(2)
N11 0.016(2) 0.027(3) 0.017(3) 0.000(2) 0.0058(18) -0.0008(19)
N12 0.016(2) 0.026(3) 0.010(2) 0.001(2) 0.0046(17) 0.0024(19)
N31 0.019(2) 0.020(3) 0.009(2) -0.006(2) 0.0049(17) 0.0001(18)
N32 0.017(2) 0.017(3) 0.021(3) 0.008(2) 0.0088(19) 0.0018(18)
O11 0.0195(19) 0.028(3) 0.015(2) 0.003(2) 0.0121(16) 0.0036(17)
O12 0.0206(19) 0.026(2) 0.018(2) 0.009(2) 0.0125(17) 0.0070(17)
O13 0.032(2) 0.022(2) 0.018(2) 0.008(2) 0.0119(18) 0.0092(18)
O14 0.028(2) 0.022(2) 0.0093(19) 0.0022(18) 0.0096(16) 0.0041(17)
O31 0.0170(19) 0.025(2) 0.016(2) 0.0001(19) 0.0068(16) 0.0045(16)
O32 0.020(2) 0.039(3) 0.018(2) 0.002(2) 0.0112(17) 0.0043(19)
O33 0.038(3) 0.034(3) 0.026(3) 0.012(2) 0.017(2) 0.016(2)
O34 0.020(2) 0.038(3) 0.017(2) 0.003(2) 0.0099(17) 0.0102(19)

loop_
_atom_type_symbol
_atom_type_description
_atom_type_scat_dispersion_real
_atom_type_scat_dispersion_imag
_atom_type_scat_source
C C 0.0033 0.0016 'International Tables Vol C Tables 4.2.6.8 and 6.1.1.4'
H H 0.0000 0.0000 'International Tables Vol C Tables 4.2.6.8 and 6.1.1.4'
Cl Cl 0.1484 0.1585 'International Tables Vol C Tables 4.2.6.8 and 6.1.1.4'
Cu Cu 0.3201 1.2651 'International Tables Vol C Tables 4.2.6.8 and 6.1.1.4'
N N 0.0061 0.0033 'International Tables Vol C Tables 4.2.6.8 and 6.1.1.4'
O O 0.0106 0.0060 'International Tables Vol C Tables 4.2.6.8 and 6.1.1.4'

loop_
_geom_angle_atom_site_label_1
_geom_angle_atom_site_label_2
_geom_angle_atom_site_label_3
_geom_angle
N11 C11 C12 123.1(6)
N11 C11 H11 118.4
C12 C11 H11 118.4
C11 C12 C13 119.2(7)
C11 C12 H12 120.4
C13 C12 H12 120.4
C14 C13 C12 118.9(6)
C14 C13 H13 120.6
C12 C13 H13 120.6
C13 C14 C15 118.6(6)
C13 C14 H14 120.7
C15 C14 H14 120.7
N11 C15 C14 122.7(6)
N11 C15 C16 115.8(5)
C14 C15 C16 121.5(6)
N12 C16 C15 110.5(5)
N12 C16 H16A 109.5
C15 C16 H16A 109.5
N12 C16 H16B 109.5
C15 C16 H16B 109.5
H16A C16 H16B 108.1
N12 C17 C18 127.1(6)
N12 C17 H17 116.4
C18 C17 H17 116.4
C17 C18 C19 121.2(6)
C17 C18 C22 113.2(5)
C19 C18 C22 125.5(5)
O11 C19 O12 117.1(5)
O11 C19 C18 124.8(5)
O12 C19 C18 118.2(5)
O12 C20 C21 106.3(6)
O12 C20 H20A 110.5
C21 C20 H20A 110.5
O12 C20 H20B 110.5
C21 C20 H20B 110.5
H20A C20 H20B 108.7
C20 C21 H21A 109.5
C20 C21 H21B 109.5
H21A C21 H21B 109.5
C20 C21 H21C 109.5
H21A C21 H21C 109.5
H21B C21 H21C 109.5
O13 C22 O14 122.7(6)
O13 C22 C18 122.8(5)
O14 C22 C18 114.5(5)
O14 C23 C24 106.8(5)
O14 C23 H23A 110.4
C24 C23 H23A 110.4
O14 C23 H23B 110.4
C24 C23 H23B 110.4
H23A C23 H23B 108.6
C23 C24 H24A 109.5
C23 C24 H24B 109.5
H24A C24 H24B 109.5
C23 C24 H24C 109.5
H24A C24 H24C 109.5
H24B C24 H24C 109.5
N31 C31 C32 123.8(7)
N31 C31 H31 118.1
C32 C31 H31 118.1
C31 C32 C33 117.7(6)
C31 C32 H32 121.2
C33 C32 H32 121.2
C34 C33 C32 120.2(6)
C34 C33 H33 119.9
C32 C33 H33 119.9
C33 C34 C35 118.4(6)
C33 C34 H34 120.8
C35 C34 H34 120.8
N31 C35 C34 121.9(6)
N31 C35 C36 116.7(5)
C34 C35 C36 121.4(6)
N32 C36 C35 109.3(5)
N32 C36 H36A 109.8
C35 C36 H36A 109.8
N32 C36 H36B 109.8
C35 C36 H36B 109.8
H36A C36 H36B 108.3
N32 C37 C38 126.0(6)
N32 C37 H37 117.0
C38 C37 H37 117.0
C39 C38 C37 120.4(6)
C39 C38 C42 127.5(5)
C37 C38 C42 112.1(6)
O31 C39 O32 117.2(6)
O31 C39 C38 125.5(5)
O32 C39 C38 117.3(6)
O32 C40 C41 105.9(6)
O32 C40 H40A 110.6
C41 C40 H40A 110.6
O32 C40 H40B 110.6
C41 C40 H40B 110.6
H40A C40 H40B 108.7
C40 C41 H41A 109.5
C40 C41 H41B 109.5
H41A C41 H41B 109.5
C40 C41 H41C 109.5
H41A C41 H41C 109.5
H41B C41 H41C 109.5
O33 C42 O34 120.9(6)
O33 C42 C38 124.3(6)
O34 C42 C38 114.7(6)
O34 C43 C44 107.0(5)
O34 C43 H43A 110.3
C44 C43 H43A 110.3
O34 C43 H43B 110.3
C44 C43 H43B 110.3
H43A C43 H43B 108.6
C43 C44 H44A 109.5
C43 C44 H44B 109.5
H44A C44 H44B 109.5
C43 C44 H44C 109.5
H44A C44 H44C 109.5
H44B C44 H44C 109.5
N12 Cu1 O11 89.5(2)
N12 Cu1 N11 83.0(2)
O11 Cu1 N11 171.3(2)
N12 Cu1 Cl1 173.94(17)
O11 Cu1 Cl1 90.37(14)
N11 Cu1 Cl1 96.60(17)
N32 Cu2 O31 89.7(2)
N32 Cu2 N31 83.3(2)
O31 Cu2 N31 172.8(2)
N32 Cu2 Cl2 178.08(18)
O31 Cu2 Cl2 90.51(14)
N31 Cu2 Cl2 96.50(16)
C11 N11 C15 117.5(5)
C11 N11 Cu1 127.3(4)
C15 N11 Cu1 115.1(4)
C17 N12 C16 117.6(5)
C17 N12 Cu1 127.0(4)
C16 N12 Cu1 114.7(4)
C31 N31 C35 117.9(5)
C31 N31 Cu2 127.2(4)
C35 N31 Cu2 114.6(4)
C37 N32 C36 115.9(5)
C37 N32 Cu2 128.4(4)
C36 N32 Cu2 115.8(4)
C19 O11 Cu1 130.0(4)
C19 O12 C20 117.6(5)
C22 O14 C23 115.6(5)
C39 O31 Cu2 129.6(4)
C39 O32 C40 118.2(5)
C42 O34 C43 117.2(5)

loop_
_geom_bond_atom_site_label_1
_geom_bond_atom_site_label_2
_geom_bond_distance
C11 N11 1.344(9)
C11 C12 1.379(9)
C11 H11 0.9500
C12 C13 1.385(9)
C12 H12 0.9500
C13 C14 1.379(10)
C13 H13 0.9500
C14 C15 1.401(8)
C14 H14 0.9500
C15 N11 1.345(8)
C15 C16 1.495(9)
C16 N12 1.468(7)
C16 H16A 0.9900
C16 H16B 0.9900
C17 N12 1.297(8)
C17 C18 1.408(8)
C17 H17 0.9500
C18 C19 1.411(8)
C18 C22 1.484(9)
C19 O11 1.254(8)
C19 O12 1.328(7)
C20 O12 1.450(7)
C20 C21 1.518(9)
C20 H20A 0.9900
C20 H20B 0.9900
C21 H21A 0.9800
C21 H21B 0.9800
C21 H21C 0.9800
C22 O13 1.217(8)
C22 O14 1.344(7)
C23 O14 1.436(8)
C23 C24 1.523(9)
C23 H23A 0.9900
C23 H23B 0.9900
C24 H24A 0.9800
C24 H24B 0.9800
C24 H24C 0.9800
C31 N31 1.344(8)
C31 C32 1.366(8)
C31 H31 0.9500
C32 C33 1.387(10)
C32 H32 0.9500
C33 C34 1.372(10)
C33 H33 0.9500
C34 C35 1.396(9)
C34 H34 0.9500
C35 N31 1.345(8)
C35 C36 1.501(9)
C36 N32 1.479(7)
C36 H36A 0.9900
C36 H36B 0.9900
C37 N32 1.308(8)
C37 C38 1.429(8)
C37 H37 0.9500
C38 C39 1.418(9)
C38 C42 1.462(9)
C39 O31 1.261(8)
C39 O32 1.330(7)
C40 O32 1.462(8)
C40 C41 1.510(8)
C40 H40A 0.9900
C40 H40B 0.9900
C41 H41A 0.9800
C41 H41B 0.9800
C41 H41C 0.9800
C42 O33 1.221(8)
C42 O34 1.346(7)
C43 O34 1.439(8)
C43 C44 1.508(9)
C43 H43A 0.9900
C43 H43B 0.9900
C44 H44A 0.9800
C44 H44B 0.9800
C44 H44C 0.9800
Cl1 Cu1 2.2221(16)
Cl2 Cu2 2.2304(17)
Cu1 N12 1.938(5)
Cu1 O11 1.970(4)
Cu1 N11 1.992(5)
Cu2 N32 1.923(5)
Cu2 O31 1.964(4)
Cu2 N31 1.996(5)

loop_
_geom_torsion_atom_site_label_1
_geom_torsion_atom_site_label_2
_geom_torsion_atom_site_label_3
_geom_torsion_atom_site_label_4
_geom_torsion
N11 C11 C12 C13 1.7(12)
C11 C12 C13 C14 0.3(12)
C12 C13 C14 C15 -1.5(11)
C13 C14 C15 N11 0.8(10)
C13 C14 C15 C16 -177.7(6)
N11 C15 C16 N12 6.9(8)
C14 C15 C16 N12 -174.5(6)
N12 C17 C18 C19 2.4(10)
N12 C17 C18 C22 178.2(6)
C17 C18 C19 O11 -5.5(10)
C22 C18 C19 O11 179.2(6)
C17 C18 C19 O12 175.1(6)
C22 C18 C19 O12 -0.2(9)
C17 C18 C22 O13 -5.1(9)
C19 C18 C22 O13 170.5(6)
C17 C18 C22 O14 172.8(5)
C19 C18 C22 O14 -11.5(9)
N31 C31 C32 C33 0.4(11)
C31 C32 C33 C34 1.7(10)
C32 C33 C34 C35 -1.7(10)
C33 C34 C35 N31 -0.3(10)
C33 C34 C35 C36 179.3(6)
N31 C35 C36 N32 5.0(8)
C34 C35 C36 N32 -174.6(6)
N32 C37 C38 C39 -3.0(10)
N32 C37 C38 C42 176.6(6)
C37 C38 C39 O31 -2.5(10)
C42 C38 C39 O31 178.0(6)
C37 C38 C39 O32 175.2(6)
C42 C38 C39 O32 -4.4(10)
C39 C38 C42 O33 -178.7(7)
C37 C38 C42 O33 1.7(10)
C39 C38 C42 O34 -1.0(10)
C37 C38 C42 O34 179.4(6)
C12 C11 N11 C15 -2.4(11)
C12 C11 N11 Cu1 178.5(6)
C14 C15 N11 C11 1.1(10)
C16 C15 N11 C11 179.7(6)
C14 C15 N11 Cu1 -179.6(5)
C16 C15 N11 Cu1 -1.1(7)
C18 C17 N12 C16 174.9(6)
C18 C17 N12 Cu1 4.8(10)
C15 C16 N12 C17 179.0(6)
C15 C16 N12 Cu1 -9.7(7)
C32 C31 N31 C35 -2.4(10)
C32 C31 N31 Cu2 -176.8(5)
C34 C35 N31 C31 2.3(9)
C36 C35 N31 C31 -177.3(6)
C34 C35 N31 Cu2 177.4(5)
C36 C35 N31 Cu2 -2.2(7)
C38 C37 N32 C36 -178.2(6)
C38 C37 N32 Cu2 2.3(10)
C35 C36 N32 C37 174.8(6)
C35 C36 N32 Cu2 -5.7(7)
O12 C19 O11 Cu1 -179.3(4)
C18 C19 O11 Cu1 1.2(9)
O11 C19 O12 C20 1.9(8)
C18 C19 O12 C20 -178.6(6)
C21 C20 O12 C19 -174.9(6)
O13 C22 O14 C23 -1.6(9)
C18 C22 O14 C23 -179.5(5)
C24 C23 O14 C22 -168.1(6)
O32 C39 O31 Cu2 -169.3(4)
C38 C39 O31 Cu2 8.3(9)
O31 C39 O32 C40 1.3(9)
C38 C39 O32 C40 -176.5(6)
C41 C40 O32 C39 172.7(6)
O33 C42 O34 C43 -3.6(10)
C38 C42 O34 C43 178.5(6)
C44 C43 O34 C42 -174.7(6)
